data_2017294
loop_
_publ_author_name
'Li, Ya-Ping'
'Sun, Da-Jun'
'Zang, Hu'
'Su, Guan-Fang'
'Li, Yu-Lin'

_publ_section_title
;A novel parallel interpenetrating two-dimensional (4,4) network:
 poly[[\m~2~-1,4-bis(imidazol-1-ylmethyl)benzene](\m~2~-naphthalene-1,4-dicarboxylato)zinc(II)]
;
_journal_coeditor_code GD3296
_journal_issue 9
_journal_name_full 'Acta Crystallographica Section C'
_journal_page_first m340
_journal_page_last m342
_journal_paper_doi 10.1107/S0108270109029084
_journal_volume 65
_journal_year 2009
_chemical_formula_iupac '[Zn (C12 H6 O4) (C14 H14 N4)]'
_chemical_formula_moiety 'C26 H20 N4 O4 Zn1'
_chemical_formula_sum 'C26 H20 N4 O4 Zn'
_chemical_formula_weight 517.83
_chemical_name_systematic
;
poly[[\m~2~-1,4-bis(imidazol-1-ylmethyl)benzene](\m~2~-naphthalene-1,4-
dicarboxylato)zinc(II)]
;
_space_group_IT_number 2
_symmetry_cell_setting triclinic
_symmetry_space_group_name_Hall '-P 1'
_symmetry_space_group_name_H-M 'P -1'
_atom_sites_solution_hydrogens geom
_atom_sites_solution_primary direct
_atom_sites_solution_secondary difmap
_audit_creation_method SHELXL-97
_cell_angle_alpha 96.319(4)
_cell_angle_beta 93.869(5)
_cell_angle_gamma 100.628(4)
_cell_formula_units_Z 4
_cell_length_a 10.4112(5)
_cell_length_b 11.5745(5)
_cell_length_c 19.1907(9)
_cell_measurement_reflns_used 9159
_cell_measurement_temperature 293(2)
_cell_measurement_theta_max 26.37
_cell_measurement_theta_min 3.01
_cell_volume 2249.95(18)
_computing_cell_refinement 'SAINT (Bruker, 1999)'
_computing_data_collection 'SMART (Bruker, 1997)'
_computing_data_reduction 'SAINT (Bruker, 1999)'
_computing_molecular_graphics 'SHELXTL-Plus (Sheldrick, 2008)'
_computing_publication_material 'publCIF (Westrip, 2009)'
_computing_structure_refinement 'SHELXL97 (Sheldrick, 2008)'
_computing_structure_solution 'SHELXS97 (Sheldrick, 2008)'
_diffrn_ambient_temperature 293(2)
_diffrn_measured_fraction_theta_full 0.999
_diffrn_measured_fraction_theta_max 0.996
_diffrn_measurement_device_type 'Bruker APEX diffractometer'
_diffrn_measurement_method '\f and \w scans'
_diffrn_radiation_monochromator graphite
_diffrn_radiation_source 'sealed tube'
_diffrn_radiation_type MoK\a
_diffrn_radiation_wavelength 0.71073
_diffrn_reflns_av_R_equivalents 0.0512
_diffrn_reflns_av_sigmaI/netI 0.1313
_diffrn_reflns_limit_h_max 12
_diffrn_reflns_limit_h_min -10
_diffrn_reflns_limit_k_max 14
_diffrn_reflns_limit_k_min -11
_diffrn_reflns_limit_l_max 19
_diffrn_reflns_limit_l_min -23
_diffrn_reflns_number 22060
_diffrn_reflns_theta_full 25.00
_diffrn_reflns_theta_max 26.37
_diffrn_reflns_theta_min 2.14
_diffrn_standards_decay_% 0
_diffrn_standards_interval_count 0
_diffrn_standards_interval_time 0
_diffrn_standards_number 0
_exptl_absorpt_coefficient_mu 1.134
_exptl_absorpt_correction_T_max 0.775
_exptl_absorpt_correction_T_min 0.680
_exptl_absorpt_correction_type multi-scan
_exptl_absorpt_process_details '(SADABS; Sheldrick, 1996)'
_exptl_crystal_colour colourless
_exptl_crystal_density_diffrn 1.529
_exptl_crystal_density_method 'not measured'
_exptl_crystal_description block
_exptl_crystal_F_000 1064
_exptl_crystal_size_max 0.33
_exptl_crystal_size_mid 0.27
_exptl_crystal_size_min 0.22
_refine_diff_density_max 0.737
_refine_diff_density_min -0.438
_refine_ls_extinction_method none
_refine_ls_goodness_of_fit_ref 0.831
_refine_ls_hydrogen_treatment constr
_refine_ls_matrix_type full
_refine_ls_number_parameters 631
_refine_ls_number_reflns 9159
_refine_ls_number_restraints 0
_refine_ls_restrained_S_all 0.831
_refine_ls_R_factor_all 0.1034
_refine_ls_R_factor_gt 0.0455
_refine_ls_shift/su_max 0.001
_refine_ls_shift/su_mean 0.000
_refine_ls_structure_factor_coef Fsqd
_refine_ls_weighting_details 'calc w=1/[\s^2^(Fo^2^)+(0.0401P)^2^+0.0000P] where P=(Fo^2^+2Fc^2^)/3'
_refine_ls_weighting_scheme calc
_refine_ls_wR_factor_gt 0.0881
_refine_ls_wR_factor_ref 0.0957
_reflns_number_gt 4749
_reflns_number_total 9159
_reflns_threshold_expression I>2\s(I)
_cod_data_source_file gd3296.cif
_cod_data_source_block I
_cod_original_formula_sum 'C26 H20 N4 O4 Zn1'
_cod_database_code 2017294
_cod_database_fobs_code 2017294

loop_
_symmetry_equiv_pos_as_xyz
'x, y, z'
'-x, -y, -z'

loop_
_atom_site_type_symbol
_atom_site_label
_atom_site_fract_x
_atom_site_fract_y
_atom_site_fract_z
_atom_site_U_iso_or_equiv
_atom_site_adp_type
_atom_site_calc_flag
_atom_site_refinement_flags
_atom_site_occupancy
_atom_site_disorder_assembly
_atom_site_disorder_group
C C1 0.2626(4) 0.3646(4) 0.5233(2) 0.0351(10) Uani d . 1 . .
C C2 0.2869(3) 0.3098(3) 0.45137(19) 0.0302(9) Uani d . 1 . .
C C3 0.3643(4) 0.3798(4) 0.4111(2) 0.0418(11) Uani d . 1 . .
H H3 0.4072 0.4553 0.4305 0.050 Uiso calc R 1 . .
C C4 0.3796(4) 0.3392(4) 0.3412(2) 0.0412(11) Uani d . 1 . .
H H4 0.4352 0.3871 0.3155 0.049 Uiso calc R 1 . .
C C5 0.3147(4) 0.2308(4) 0.31005(19) 0.0338(10) Uani d . 1 . .
C C6 0.3308(5) 0.1920(4) 0.2336(2) 0.0372(10) Uani d . 1 . .
C C7 0.2391(4) 0.1540(3) 0.35079(19) 0.0321(9) Uani d . 1 . .
C C8 0.1765(4) 0.0361(4) 0.3232(2) 0.0481(11) Uani d . 1 . .
H H8 0.1796 0.0108 0.2758 0.058 Uiso calc R 1 . .
C C9 0.1127(4) -0.0403(4) 0.3637(2) 0.0514(12) Uani d . 1 . .
H H9 0.0715 -0.1162 0.3439 0.062 Uiso calc R 1 . .
C C10 0.1090(4) -0.0044(4) 0.4353(2) 0.0467(11) Uani d . 1 . .
H H10 0.0698 -0.0582 0.4638 0.056 Uiso calc R 1 . .
C C11 0.1621(4) 0.1084(4) 0.4638(2) 0.0376(10) Uani d . 1 . .
H H11 0.1555 0.1312 0.5112 0.045 Uiso calc R 1 . .
C C12 0.2271(3) 0.1920(3) 0.42316(19) 0.0308(9) Uani d . 1 . .
C C13 0.3942(4) 0.2548(4) 0.02233(19) 0.0308(9) Uani d . 1 . .
C C14 0.3324(3) 0.2869(3) -0.04431(18) 0.0276(9) Uani d . 1 . .
C C15 0.4038(4) 0.3724(4) -0.0767(2) 0.0378(10) Uani d . 1 . .
H H15 0.4835 0.4147 -0.0547 0.045 Uiso calc R 1 . .
C C16 0.3590(4) 0.3981(4) -0.1435(2) 0.0473(11) Uani d . 1 . .
H H16 0.4086 0.4586 -0.1640 0.057 Uiso calc R 1 . .
C C17 0.2454(4) 0.3362(4) -0.1782(2) 0.0396(11) Uani d . 1 . .
C C18 0.2046(5) 0.3659(6) -0.2510(3) 0.0648(16) Uani d . 1 . .
C C19 0.1625(4) 0.2497(3) -0.14372(19) 0.0301(9) Uani d . 1 . .
C C20 0.0360(4) 0.1912(4) -0.1743(2) 0.0457(12) Uani d . 1 . .
H H20 0.0093 0.2008 -0.2202 0.055 Uiso calc R 1 . .
C C21 -0.0468(4) 0.1210(4) -0.1372(2) 0.0496(12) Uani d . 1 . .
H H21 -0.1293 0.0828 -0.1577 0.059 Uiso calc R 1 . .
C C22 -0.0072(4) 0.1068(4) -0.0683(2) 0.0441(11) Uani d . 1 . .
H H22 -0.0650 0.0616 -0.0424 0.053 Uiso calc R 1 . .
C C23 0.1147(4) 0.1582(3) -0.0386(2) 0.0346(10) Uani d . 1 . .
H H23 0.1395 0.1465 0.0071 0.042 Uiso calc R 1 . .
C C24 0.2049(3) 0.2290(3) -0.07573(19) 0.0273(9) Uani d . 1 . .
C C25 0.7383(4) 0.2540(3) 0.15535(19) 0.0290(9) Uani d . 1 . .
H H25 0.7109 0.3239 0.1704 0.035 Uiso calc R 1 . .
C C26 0.7387(4) 0.0760(3) 0.11086(19) 0.0338(10) Uani d . 1 . .
H H26 0.7104 -0.0013 0.0891 0.041 Uiso calc R 1 . .
C C27 0.8634(4) 0.1259(4) 0.1338(2) 0.0373(10) Uani d . 1 . .
H H27 0.9363 0.0903 0.1309 0.045 Uiso calc R 1 . .
C C28 0.9778(4) 0.3254(4) 0.1959(2) 0.0395(10) Uani d . 1 . .
H H28A 1.0411 0.2827 0.2150 0.047 Uiso calc R 1 . .
H H28B 0.9510 0.3735 0.2349 0.047 Uiso calc R 1 . .
C C29 1.0433(4) 0.4059(3) 0.1467(2) 0.0320(9) Uani d . 1 . .
C C30 0.9818(4) 0.4899(4) 0.1200(2) 0.0363(10) Uani d . 1 . .
H H30 0.8955 0.4916 0.1290 0.044 Uiso calc R 1 . .
C C31 1.0448(4) 0.5704(3) 0.0808(2) 0.0350(10) Uani d . 1 . .
H H31 1.0012 0.6258 0.0633 0.042 Uiso calc R 1 . .
C C32 1.1730(4) 0.5699(3) 0.06681(19) 0.0318(9) Uani d . 1 . .
C C33 1.2333(4) 0.4839(4) 0.0904(2) 0.0406(11) Uani d . 1 . .
H H33 1.3185 0.4810 0.0796 0.049 Uiso calc R 1 . .
C C34 1.1706(4) 0.4024(3) 0.1293(2) 0.0358(10) Uani d . 1 . .
H H34 1.2130 0.3443 0.1443 0.043 Uiso calc R 1 . .
C C35 1.2479(4) 0.6655(3) 0.0295(2) 0.0372(10) Uani d . 1 . .
H H35A 1.3120 0.6333 0.0028 0.045 Uiso calc R 1 . .
H H35B 1.1876 0.6915 -0.0035 0.045 Uiso calc R 1 . .
C C36 1.3479(4) 0.8788(3) 0.06507(19) 0.0306(9) Uani d . 1 . .
H H36 1.3297 0.9020 0.0212 0.037 Uiso calc R 1 . .
C C37 1.4127(4) 0.8816(4) 0.1728(2) 0.0439(11) Uani d . 1 . .
H H37 1.4488 0.9082 0.2187 0.053 Uiso calc R 1 . .
C C38 1.3572(4) 0.7693(4) 0.1486(2) 0.0489(12) Uani d . 1 . .
H H38 1.3485 0.7047 0.1739 0.059 Uiso calc R 1 . .
C C39 -0.1608(4) 0.3296(4) 0.5787(2) 0.0410(10) Uani d . 1 . .
H H39 -0.1389 0.3109 0.5332 0.049 Uiso calc R 1 . .
C C40 -0.1474(4) 0.3919(4) 0.6870(2) 0.0575(14) Uani d . 1 . .
H H40 -0.1141 0.4245 0.7325 0.069 Uiso calc R 1 . .
C C41 -0.2746(4) 0.3482(5) 0.6666(2) 0.0666(15) Uani d . 1 . .
H H41 -0.3442 0.3466 0.6947 0.080 Uiso calc R 1 . .
C C42 -0.4026(4) 0.2510(4) 0.5520(2) 0.0574(13) Uani d . 1 . .
H H42A -0.3791 0.2161 0.5075 0.069 Uiso calc R 1 . .
H H42B -0.4530 0.3109 0.5423 0.069 Uiso calc R 1 . .
C C43 -0.4853(4) 0.1565(4) 0.5865(2) 0.0448(11) Uani d . 1 . .
C C44 -0.4556(4) 0.0454(4) 0.5854(2) 0.0492(12) Uani d . 1 . .
H H44 -0.3867 0.0266 0.5609 0.059 Uiso calc R 1 . .
C C45 -0.5281(5) -0.0383(4) 0.6207(2) 0.0503(12) Uani d . 1 . .
H H45 -0.5071 -0.1131 0.6198 0.060 Uiso calc R 1 . .
C C46 -0.6316(4) -0.0125(4) 0.6573(2) 0.0401(10) Uani d . 1 . .
C C47 -0.6602(4) 0.0979(4) 0.6577(2) 0.0483(12) Uani d . 1 . .
H H47 -0.7300 0.1162 0.6817 0.058 Uiso calc R 1 . .
C C48 -0.5889(4) 0.1820(4) 0.6238(2) 0.0461(11) Uani d . 1 . .
H H48 -0.6097 0.2570 0.6256 0.055 Uiso calc R 1 . .
C C49 -0.7005(5) -0.0992(4) 0.7018(2) 0.0532(12) Uani d . 1 . .
H H49A -0.6354 -0.1214 0.7336 0.064 Uiso calc R 1 . .
H H49B -0.7574 -0.0602 0.7302 0.064 Uiso calc R 1 . .
C C50 -0.7537(4) -0.3163(4) 0.6613(2) 0.0377(10) Uani d . 1 . .
H H50 -0.6779 -0.3332 0.6830 0.045 Uiso calc R 1 . .
C C51 -0.9397(4) -0.3331(4) 0.6034(2) 0.0433(11) Uani d . 1 . .
H H51 -1.0188 -0.3659 0.5770 0.052 Uiso calc R 1 . .
C C52 -0.8975(4) -0.2183(4) 0.6244(2) 0.0513(12) Uani d . 1 . .
H H52 -0.9405 -0.1570 0.6155 0.062 Uiso calc R 1 . .
N N1 0.6596(3) 0.1573(3) 0.12458(15) 0.0268(7) Uani d . 1 . .
N N2 0.8624(3) 0.2393(3) 0.16229(15) 0.0303(8) Uani d . 1 . .
N N3 1.3158(3) 0.7682(3) 0.07956(16) 0.0308(7) Uani d . 1 . .
N N4 1.4084(3) 0.9518(3) 0.11971(16) 0.0305(8) Uani d . 1 . .
N N5 -0.0744(3) 0.3814(3) 0.63125(17) 0.0373(8) Uani d . 1 . .
N N6 -0.2822(3) 0.3068(3) 0.59723(17) 0.0424(9) Uani d . 1 . .
N N7 -0.7797(3) -0.2080(3) 0.66147(16) 0.0379(8) Uani d . 1 . .
N N8 -0.8493(3) -0.3961(3) 0.62635(16) 0.0333(8) Uani d . 1 . .
O O1 0.1452(3) 0.3404(3) 0.53991(13) 0.0447(7) Uani d . 1 . .
O O2 0.3522(3) 0.4298(3) 0.56122(15) 0.0543(8) Uani d . 1 . .
O O3 0.2339(3) 0.1529(3) 0.19147(14) 0.0507(8) Uani d . 1 . .
O O4 0.4494(3) 0.2037(3) 0.21793(13) 0.0457(7) Uani d . 1 . .
O O5 0.3688(2) 0.1459(2) 0.03180(13) 0.0363(6) Uani d . 1 . .
O O6 0.4696(3) 0.3310(3) 0.06274(14) 0.0459(7) Uani d . 1 . .
O O7 0.2240(5) 0.4703(4) -0.2604(2) 0.1041(16) Uani d . 1 . .
O O8 0.1547(4) 0.2877(4) -0.29806(18) 0.0896(14) Uani d . 1 . .
Zn Zn2 0.12582(4) 0.42540(4) 0.63090(2) 0.03215(14) Uani d . 1 . .
Zn Zn1 0.46017(4) 0.13060(4) 0.12193(2) 0.02786(13) Uani d . 1 . .

loop_
_atom_site_aniso_label
_atom_site_aniso_U_11
_atom_site_aniso_U_22
_atom_site_aniso_U_33
_atom_site_aniso_U_12
_atom_site_aniso_U_13
_atom_site_aniso_U_23
C1 0.041(3) 0.037(3) 0.028(2) 0.012(2) -0.002(2) 0.0020(19)
C2 0.026(2) 0.038(3) 0.025(2) 0.0062(19) 0.0006(17) 0.0000(19)
C3 0.048(3) 0.033(3) 0.043(3) 0.006(2) 0.010(2) -0.001(2)
C4 0.046(3) 0.041(3) 0.038(3) 0.007(2) 0.014(2) 0.008(2)
C5 0.037(2) 0.039(3) 0.028(2) 0.012(2) 0.0073(18) 0.005(2)
C6 0.053(3) 0.029(2) 0.034(2) 0.014(2) 0.012(2) 0.0092(19)
C7 0.038(2) 0.034(2) 0.025(2) 0.005(2) 0.0127(18) 0.0042(19)
C8 0.057(3) 0.045(3) 0.039(3) 0.003(2) 0.008(2) 0.000(2)
C9 0.063(3) 0.039(3) 0.046(3) -0.008(2) 0.012(2) 0.000(2)
C10 0.050(3) 0.045(3) 0.046(3) 0.004(2) 0.019(2) 0.012(2)
C11 0.038(2) 0.042(3) 0.032(2) 0.006(2) 0.0105(19) 0.004(2)
C12 0.026(2) 0.035(3) 0.031(2) 0.0046(19) 0.0044(17) 0.0029(19)
C13 0.025(2) 0.043(3) 0.026(2) 0.011(2) 0.0037(17) 0.003(2)
C14 0.030(2) 0.028(2) 0.026(2) 0.0066(18) 0.0042(17) 0.0078(17)
C15 0.032(2) 0.040(3) 0.041(3) 0.003(2) 0.0014(19) 0.010(2)
C16 0.053(3) 0.044(3) 0.056(3) 0.017(2) 0.024(2) 0.027(2)
C17 0.048(3) 0.053(3) 0.029(2) 0.033(2) 0.009(2) 0.013(2)
C18 0.070(4) 0.099(5) 0.050(3) 0.057(4) 0.033(3) 0.032(3)
C19 0.037(2) 0.031(2) 0.025(2) 0.015(2) 0.0038(18) 0.0008(18)
C20 0.053(3) 0.055(3) 0.031(2) 0.026(3) -0.012(2) -0.004(2)
C21 0.040(3) 0.048(3) 0.055(3) 0.005(2) -0.006(2) -0.007(2)
C22 0.033(2) 0.029(2) 0.069(3) 0.002(2) 0.004(2) 0.008(2)
C23 0.037(2) 0.032(2) 0.037(2) 0.010(2) 0.0002(19) 0.0088(19)
C24 0.030(2) 0.023(2) 0.031(2) 0.0092(18) 0.0054(17) 0.0052(17)
C25 0.031(2) 0.027(2) 0.030(2) 0.0064(19) 0.0082(17) 0.0057(18)
C26 0.039(2) 0.026(2) 0.037(2) 0.008(2) 0.0082(19) 0.0001(18)
C27 0.034(2) 0.040(3) 0.042(3) 0.014(2) 0.0081(19) 0.006(2)
C28 0.035(2) 0.043(3) 0.036(2) -0.003(2) -0.0012(19) 0.004(2)
C29 0.031(2) 0.024(2) 0.034(2) -0.0051(19) -0.0032(18) -0.0052(18)
C30 0.025(2) 0.044(3) 0.039(2) 0.008(2) 0.0079(19) -0.002(2)
C31 0.033(2) 0.030(2) 0.040(2) 0.0061(19) -0.0008(19) 0.001(2)
C32 0.033(2) 0.024(2) 0.034(2) 0.0012(19) 0.0013(18) -0.0047(18)
C33 0.025(2) 0.035(3) 0.063(3) 0.004(2) 0.016(2) 0.007(2)
C34 0.028(2) 0.028(2) 0.049(3) 0.0015(19) 0.0008(19) 0.007(2)
C35 0.041(2) 0.032(2) 0.034(2) -0.002(2) 0.0041(19) 0.0014(19)
C36 0.037(2) 0.030(2) 0.023(2) -0.0001(19) 0.0021(17) 0.0044(18)
C37 0.060(3) 0.039(3) 0.026(2) -0.003(2) -0.012(2) 0.006(2)
C38 0.074(3) 0.035(3) 0.033(3) -0.002(2) -0.010(2) 0.014(2)
C39 0.047(3) 0.044(3) 0.030(2) 0.002(2) 0.009(2) 0.006(2)
C40 0.044(3) 0.071(4) 0.043(3) -0.014(3) 0.006(2) -0.019(2)
C41 0.044(3) 0.092(4) 0.051(3) -0.010(3) 0.017(2) -0.016(3)
C42 0.043(3) 0.073(4) 0.047(3) -0.013(3) -0.010(2) 0.023(3)
C43 0.039(3) 0.049(3) 0.040(3) -0.009(2) -0.014(2) 0.015(2)
C44 0.036(3) 0.058(3) 0.050(3) 0.006(2) 0.002(2) 0.000(3)
C45 0.061(3) 0.041(3) 0.048(3) 0.013(3) -0.006(2) 0.008(2)
C46 0.050(3) 0.037(3) 0.029(2) 0.002(2) -0.007(2) 0.004(2)
C47 0.044(3) 0.039(3) 0.060(3) 0.006(2) 0.000(2) 0.008(2)
C48 0.043(3) 0.037(3) 0.055(3) 0.002(2) -0.005(2) 0.012(2)
C49 0.072(3) 0.044(3) 0.034(3) -0.010(3) -0.004(2) 0.008(2)
C50 0.031(2) 0.045(3) 0.039(2) 0.009(2) -0.0007(19) 0.016(2)
C51 0.030(2) 0.050(3) 0.049(3) 0.005(2) -0.0093(19) 0.013(2)
C52 0.048(3) 0.048(3) 0.061(3) 0.013(3) -0.006(2) 0.021(2)
N1 0.0260(17) 0.0250(19) 0.0287(17) 0.0017(16) 0.0035(14) 0.0056(15)
N2 0.0292(19) 0.031(2) 0.0293(18) 0.0015(16) 0.0057(14) 0.0056(15)
N3 0.0324(18) 0.027(2) 0.0312(19) 0.0006(15) 0.0030(14) 0.0053(15)
N4 0.0291(18) 0.0274(19) 0.0330(19) 0.0000(15) 0.0001(15) 0.0060(16)
N5 0.0355(19) 0.038(2) 0.034(2) -0.0030(17) 0.0036(16) 0.0019(16)
N6 0.032(2) 0.049(2) 0.040(2) -0.0090(17) -0.0001(16) 0.0070(18)
N7 0.041(2) 0.036(2) 0.033(2) -0.0015(17) -0.0034(16) 0.0122(16)
N8 0.0280(18) 0.040(2) 0.0295(18) 0.0014(17) -0.0013(15) 0.0065(16)
O1 0.0410(17) 0.065(2) 0.0262(15) 0.0090(16) 0.0081(13) -0.0039(14)
O2 0.0513(19) 0.059(2) 0.0440(18) 0.0029(17) -0.0034(15) -0.0128(16)
O3 0.059(2) 0.060(2) 0.0321(17) 0.0118(17) 0.0008(15) 0.0033(15)
O4 0.0512(19) 0.057(2) 0.0329(16) 0.0155(16) 0.0173(14) 0.0052(14)
O5 0.0422(16) 0.0345(18) 0.0314(15) 0.0035(14) -0.0045(12) 0.0116(13)
O6 0.0459(17) 0.0438(18) 0.0438(18) 0.0069(15) -0.0142(14) 0.0014(15)
O7 0.166(4) 0.107(4) 0.073(3) 0.072(3) 0.043(3) 0.062(3)
O8 0.084(3) 0.164(4) 0.034(2) 0.058(3) 0.0053(19) 0.015(2)
Zn2 0.0352(3) 0.0368(3) 0.0231(3) 0.0039(2) 0.0028(2) 0.0030(2)
Zn1 0.0278(2) 0.0307(3) 0.0237(3) 0.0017(2) 0.00036(19) 0.0051(2)

loop_
_atom_type_symbol
_atom_type_description
_atom_type_scat_dispersion_real
_atom_type_scat_dispersion_imag
_atom_type_scat_source
C C 0.0033 0.0016 'International Tables Vol C Tables 4.2.6.8 and 6.1.1.4'
H H 0.0000 0.0000 'International Tables Vol C Tables 4.2.6.8 and 6.1.1.4'
N N 0.0061 0.0033 'International Tables Vol C Tables 4.2.6.8 and 6.1.1.4'
O O 0.0106 0.0060 'International Tables Vol C Tables 4.2.6.8 and 6.1.1.4'
Zn Zn 0.2839 1.4301 'International Tables Vol C Tables 4.2.6.8 and 6.1.1.4'

loop_
_geom_angle_atom_site_label_1
_geom_angle_atom_site_label_2
_geom_angle_atom_site_label_3
_geom_angle_site_symmetry_1
_geom_angle_site_symmetry_3
_geom_angle
_geom_angle_publ_flag
O2 C1 O1 . . 123.8(4) ?
O2 C1 C2 . . 120.3(4) ?
O1 C1 C2 . . 115.9(4) ?
C3 C2 C12 . . 119.6(3) ?
C3 C2 C1 . . 117.9(4) ?
C12 C2 C1 . . 122.4(3) ?
C2 C3 C4 . . 121.0(4) ?
C2 C3 H3 . . 119.5 ?
C4 C3 H3 . . 119.5 ?
C5 C4 C3 . . 121.3(4) ?
C5 C4 H4 . . 119.4 ?
C3 C4 H4 . . 119.4 ?
C4 C5 C7 . . 119.3(4) ?
C4 C5 C6 . . 119.5(4) ?
C7 C5 C6 . . 121.1(4) ?
O3 C6 O4 . . 124.5(4) ?
O3 C6 C5 . . 120.5(4) ?
O4 C6 C5 . . 115.0(4) ?
C5 C7 C8 . . 122.4(4) ?
C5 C7 C12 . . 120.1(4) ?
C8 C7 C12 . . 117.5(3) ?
C9 C8 C7 . . 122.3(4) ?
C9 C8 H8 . . 118.9 ?
C7 C8 H8 . . 118.9 ?
C8 C9 C10 . . 119.6(4) ?
C8 C9 H9 . . 120.2 ?
C10 C9 H9 . . 120.2 ?
C11 C10 C9 . . 120.6(4) ?
C11 C10 H10 . . 119.7 ?
C9 C10 H10 . . 119.7 ?
C10 C11 C12 . . 121.7(4) ?
C10 C11 H11 . . 119.2 ?
C12 C11 H11 . . 119.2 ?
C11 C12 C2 . . 123.4(4) ?
C11 C12 C7 . . 118.1(4) ?
C2 C12 C7 . . 118.4(3) ?
O6 C13 O5 . . 123.3(4) ?
O6 C13 C14 . . 119.9(4) ?
O5 C13 C14 . . 116.7(3) ?
C15 C14 C24 . . 119.1(3) ?
C15 C14 C13 . . 117.8(3) ?
C24 C14 C13 . . 123.0(3) ?
C14 C15 C16 . . 121.2(4) ?
C14 C15 H15 . . 119.4 ?
C16 C15 H15 . . 119.4 ?
C17 C16 C15 . . 121.2(4) ?
C17 C16 H16 . . 119.4 ?
C15 C16 H16 . . 119.4 ?
C16 C17 C19 . . 119.4(4) ?
C16 C17 C18 . . 118.6(5) ?
C19 C17 C18 . . 122.0(4) ?
O8 C18 O7 . . 121.5(5) ?
O8 C18 C17 . . 120.8(6) ?
O7 C18 C17 . . 117.8(6) ?
C24 C19 C20 . . 119.1(4) ?
C24 C19 C17 . . 118.9(4) ?
C20 C19 C17 . . 121.9(4) ?
C21 C20 C19 . . 120.8(4) ?
C21 C20 H20 . . 119.6 ?
C19 C20 H20 . . 119.6 ?
C20 C21 C22 . . 119.7(4) ?
C20 C21 H21 . . 120.1 ?
C22 C21 H21 . . 120.1 ?
C23 C22 C21 . . 120.7(4) ?
C23 C22 H22 . . 119.6 ?
C21 C22 H22 . . 119.6 ?
C22 C23 C24 . . 121.4(4) ?
C22 C23 H23 . . 119.3 ?
C24 C23 H23 . . 119.3 ?
C19 C24 C23 . . 118.0(3) ?
C19 C24 C14 . . 119.7(3) ?
C23 C24 C14 . . 122.1(3) ?
N1 C25 N2 . . 111.5(3) ?
N1 C25 H25 . . 124.2 ?
N2 C25 H25 . . 124.2 ?
C27 C26 N1 . . 109.2(3) ?
C27 C26 H26 . . 125.4 ?
N1 C26 H26 . . 125.4 ?
C26 C27 N2 . . 106.7(3) ?
C26 C27 H27 . . 126.7 ?
N2 C27 H27 . . 126.7 ?
N2 C28 C29 . . 113.7(3) ?
N2 C28 H28A . . 108.8 ?
C29 C28 H28A . . 108.8 ?
N2 C28 H28B . . 108.8 ?
C29 C28 H28B . . 108.8 ?
H28A C28 H28B . . 107.7 ?
C30 C29 C34 . . 117.6(4) ?
C30 C29 C28 . . 121.2(3) ?
C34 C29 C28 . . 121.2(4) ?
C31 C30 C29 . . 121.6(4) ?
C31 C30 H30 . . 119.2 ?
C29 C30 H30 . . 119.2 ?
C30 C31 C32 . . 120.4(4) ?
C30 C31 H31 . . 119.8 ?
C32 C31 H31 . . 119.8 ?
C33 C32 C31 . . 118.7(4) ?
C33 C32 C35 . . 120.4(3) ?
C31 C32 C35 . . 120.8(4) ?
C34 C33 C32 . . 121.3(4) ?
C34 C33 H33 . . 119.4 ?
C32 C33 H33 . . 119.4 ?
C33 C34 C29 . . 120.4(4) ?
C33 C34 H34 . . 119.8 ?
C29 C34 H34 . . 119.8 ?
N3 C35 C32 . . 111.6(3) ?
N3 C35 H35A . . 109.3 ?
C32 C35 H35A . . 109.3 ?
N3 C35 H35B . . 109.3 ?
C32 C35 H35B . . 109.3 ?
H35A C35 H35B . . 108.0 ?
N4 C36 N3 . . 112.5(3) ?
N4 C36 H36 . . 123.8 ?
N3 C36 H36 . . 123.8 ?
C38 C37 N4 . . 109.9(4) ?
C38 C37 H37 . . 125.1 ?
N4 C37 H37 . . 125.1 ?
C37 C38 N3 . . 106.6(4) ?
C37 C38 H38 . . 126.7 ?
N3 C38 H38 . . 126.7 ?
N5 C39 N6 . . 113.1(3) ?
N5 C39 H39 . . 123.5 ?
N6 C39 H39 . . 123.5 ?
C41 C40 N5 . . 110.0(4) ?
C41 C40 H40 . . 125.0 ?
N5 C40 H40 . . 125.0 ?
C40 C41 N6 . . 106.8(4) ?
C40 C41 H41 . . 126.6 ?
N6 C41 H41 . . 126.6 ?
N6 C42 C43 . . 111.2(3) ?
N6 C42 H42A . . 109.4 ?
C43 C42 H42A . . 109.4 ?
N6 C42 H42B . . 109.4 ?
C43 C42 H42B . . 109.4 ?
H42A C42 H42B . . 108.0 ?
C44 C43 C48 . . 118.6(4) ?
C44 C43 C42 . . 120.8(4) ?
C48 C43 C42 . . 120.6(4) ?
C43 C44 C45 . . 120.1(4) ?
C43 C44 H44 . . 120.0 ?
C45 C44 H44 . . 120.0 ?
C44 C45 C46 . . 121.0(4) ?
C44 C45 H45 . . 119.5 ?
C46 C45 H45 . . 119.5 ?
C47 C46 C45 . . 118.3(4) ?
C47 C46 C49 . . 120.8(4) ?
C45 C46 C49 . . 120.5(4) ?
C46 C47 C48 . . 121.6(4) ?
C46 C47 H47 . . 119.2 ?
C48 C47 H47 . . 119.2 ?
C47 C48 C43 . . 120.5(4) ?
C47 C48 H48 . . 119.7 ?
C43 C48 H48 . . 119.7 ?
N7 C49 C46 . . 114.5(3) ?
N7 C49 H49A . . 108.6 ?
C46 C49 H49A . . 108.6 ?
N7 C49 H49B . . 108.6 ?
C46 C49 H49B . . 108.6 ?
H49A C49 H49B . . 107.6 ?
N8 C50 N7 . . 110.9(3) ?
N8 C50 H50 . . 124.5 ?
N7 C50 H50 . . 124.5 ?
C52 C51 N8 . . 110.0(4) ?
C52 C51 H51 . . 125.0 ?
N8 C51 H51 . . 125.0 ?
C51 C52 N7 . . 106.4(4) ?
C51 C52 H52 . . 126.8 ?
N7 C52 H52 . . 126.8 ?
C25 N1 C26 . . 105.6(3) ?
C25 N1 Zn1 . . 123.8(2) ?
C26 N1 Zn1 . . 129.1(2) ?
C25 N2 C27 . . 107.0(3) ?
C25 N2 C28 . . 127.6(3) ?
C27 N2 C28 . . 125.3(3) ?
C36 N3 C38 . . 106.7(3) ?
C36 N3 C35 . . 125.6(3) ?
C38 N3 C35 . . 127.7(3) ?
C36 N4 C37 . . 104.4(3) ?
C36 N4 Zn1 . 1_665 124.8(3) ?
C37 N4 Zn1 . 1_665 130.5(3) ?
C39 N5 C40 . . 104.0(3) ?
C39 N5 Zn2 . . 127.9(3) ?
C40 N5 Zn2 . . 127.9(3) ?
C39 N6 C41 . . 106.0(3) ?
C39 N6 C42 . . 127.6(4) ?
C41 N6 C42 . . 126.4(4) ?
C50 N7 C52 . . 107.6(4) ?
C50 N7 C49 . . 125.3(4) ?
C52 N7 C49 . . 126.7(4) ?
C50 N8 C51 . . 105.1(3) ?
C50 N8 Zn2 . 1_445 124.8(3) ?
C51 N8 Zn2 . 1_445 128.2(3) ?
C1 O1 Zn2 . . 111.4(2) ?
C6 O4 Zn1 . . 111.6(3) ?
C13 O5 Zn1 . . 107.7(2) ?
C18 O7 Zn2 . 1_554 91.5(4) ?
C18 O8 Zn2 . 1_554 90.1(4) ?
O5 Zn1 O4 . . 131.58(11) y
O5 Zn1 N4 . 1_445 98.42(12) y
O4 Zn1 N4 . 1_445 108.08(12) y
O5 Zn1 N1 . . 115.50(11) y
O4 Zn1 N1 . . 97.48(12) y
N4 Zn1 N1 1_445 . 102.78(12) y
O1 Zn2 N8 . 1_665 111.14(12) y
O1 Zn2 N5 . . 99.11(12) y
N8 Zn2 N5 1_665 . 100.87(13) y
O1 Zn2 O7 . 1_556 140.89(14) y
N8 Zn2 O7 1_665 1_556 86.96(15) y
N5 Zn2 O7 . 1_556 111.53(15) y
O1 Zn2 O8 . 1_556 100.20(14) y
N8 Zn2 O8 1_665 1_556 143.68(15) y
N5 Zn2 O8 . 1_556 91.51(14) y
O7 Zn2 O8 1_556 1_556 56.80(15) y

loop_
_geom_bond_atom_site_label_1
_geom_bond_atom_site_label_2
_geom_bond_site_symmetry_2
_geom_bond_distance
_geom_bond_publ_flag
C1 O2 . 1.223(5) ?
C1 O1 . 1.272(4) ?
C1 C2 . 1.513(5) ?
C2 C3 . 1.372(5) ?
C2 C12 . 1.421(5) ?
C3 C4 . 1.402(5) ?
C3 H3 . 0.9300 ?
C4 C5 . 1.362(5) ?
C4 H4 . 0.9300 ?
C5 C7 . 1.414(5) ?
C5 C6 . 1.516(5) ?
C6 O3 . 1.231(5) ?
C6 O4 . 1.277(5) ?
C7 C8 . 1.426(5) ?
C7 C12 . 1.431(5) ?
C8 C9 . 1.353(6) ?
C8 H8 . 0.9300 ?
C9 C10 . 1.397(6) ?
C9 H9 . 0.9300 ?
C10 C11 . 1.358(5) ?
C10 H10 . 0.9300 ?
C11 C12 . 1.414(5) ?
C11 H11 . 0.9300 ?
C13 O6 . 1.228(4) ?
C13 O5 . 1.275(5) ?
C13 C14 . 1.506(5) ?
C14 C15 . 1.358(5) ?
C14 C24 . 1.432(5) ?
C15 C16 . 1.415(6) ?
C15 H15 . 0.9300 ?
C16 C17 . 1.354(6) ?
C16 H16 . 0.9300 ?
C17 C19 . 1.445(6) ?
C17 C18 . 1.527(6) ?
C18 O8 . 1.220(7) ?
C18 O7 . 1.222(6) ?
C19 C24 . 1.409(5) ?
C19 C20 . 1.420(6) ?
C20 C21 . 1.365(6) ?
C20 H20 . 0.9300 ?
C21 C22 . 1.394(6) ?
C21 H21 . 0.9300 ?
C22 C23 . 1.356(5) ?
C22 H22 . 0.9300 ?
C23 C24 . 1.412(5) ?
C23 H23 . 0.9300 ?
C25 N1 . 1.313(4) ?
C25 N2 . 1.334(4) ?
C25 H25 . 0.9300 ?
C26 C27 . 1.343(5) ?
C26 N1 . 1.377(4) ?
C26 H26 . 0.9300 ?
C27 N2 . 1.367(5) ?
C27 H27 . 0.9300 ?
C28 N2 . 1.472(5) ?
C28 C29 . 1.507(5) ?
C28 H28A . 0.9700 ?
C28 H28B . 0.9700 ?
C29 C30 . 1.384(5) ?
C29 C34 . 1.395(5) ?
C30 C31 . 1.363(5) ?
C30 H30 . 0.9300 ?
C31 C32 . 1.380(5) ?
C31 H31 . 0.9300 ?
C32 C33 . 1.371(5) ?
C32 C35 . 1.509(5) ?
C33 C34 . 1.368(5) ?
C33 H33 . 0.9300 ?
C34 H34 . 0.9300 ?
C35 N3 . 1.477(5) ?
C35 H35A . 0.9700 ?
C35 H35B . 0.9700 ?
C36 N4 . 1.316(4) ?
C36 N3 . 1.326(5) ?
C36 H36 . 0.9300 ?
C37 C38 . 1.339(6) ?
C37 N4 . 1.375(5) ?
C37 H37 . 0.9300 ?
C38 N3 . 1.363(5) ?
C38 H38 . 0.9300 ?
C39 N5 . 1.316(5) ?
C39 N6 . 1.323(5) ?
C39 H39 . 0.9300 ?
C40 C41 . 1.342(6) ?
C40 N5 . 1.361(5) ?
C40 H40 . 0.9300 ?
C41 N6 . 1.356(5) ?
C41 H41 . 0.9300 ?
C42 N6 . 1.474(5) ?
C42 C43 . 1.505(6) ?
C42 H42A . 0.9700 ?
C42 H42B . 0.9700 ?
C43 C44 . 1.376(6) ?
C43 C48 . 1.392(6) ?
C44 C45 . 1.382(6) ?
C44 H44 . 0.9300 ?
C45 C46 . 1.386(6) ?
C45 H45 . 0.9300 ?
C46 C47 . 1.363(6) ?
C46 C49 . 1.502(6) ?
C47 C48 . 1.364(6) ?
C47 H47 . 0.9300 ?
C48 H48 . 0.9300 ?
C49 N7 . 1.476(5) ?
C49 H49A . 0.9700 ?
C49 H49B . 0.9700 ?
C50 N8 . 1.315(5) ?
C50 N7 . 1.330(5) ?
C50 H50 . 0.9300 ?
C51 C52 . 1.328(6) ?
C51 N8 . 1.371(5) ?
C51 H51 . 0.9300 ?
C52 N7 . 1.354(5) ?
C52 H52 . 0.9300 ?
Zn1 O4 . 1.960(3) y
Zn1 O5 . 1.958(2) y
Zn1 N1 . 2.038(3) y
Zn1 N4 1_445 2.035(3) y
Zn2 O1 . 1.950(2) ?
Zn2 O7 1_556 2.224(4) y
Zn2 O8 1_556 2.256(4) y
Zn2 N5 . 2.053(3) y
Zn2 N8 1_665 2.046(3) y

loop_
_geom_torsion_atom_site_label_1
_geom_torsion_atom_site_label_2
_geom_torsion_atom_site_label_3
_geom_torsion_atom_site_label_4
_geom_torsion_site_symmetry_1
_geom_torsion_site_symmetry_2
_geom_torsion_site_symmetry_3
_geom_torsion_site_symmetry_4
_geom_torsion
_geom_torsion_publ_flag
O2 C1 C2 C3 . . . . -41.9(5) ?
O1 C1 C2 C3 . . . . 136.7(4) ?
O2 C1 C2 C12 . . . . 141.6(4) ?
O1 C1 C2 C12 . . . . -39.8(5) ?
C12 C2 C3 C4 . . . . 3.5(6) ?
C1 C2 C3 C4 . . . . -173.1(4) ?
C2 C3 C4 C5 . . . . 2.4(6) ?
C3 C4 C5 C7 . . . . -5.4(6) ?
C3 C4 C5 C6 . . . . 178.1(4) ?
C4 C5 C6 O3 . . . . -129.8(4) ?
C7 C5 C6 O3 . . . . 53.8(5) ?
C4 C5 C6 O4 . . . . 50.0(5) ?
C7 C5 C6 O4 . . . . -126.5(4) ?
C4 C5 C7 C8 . . . . -175.2(4) ?
C6 C5 C7 C8 . . . . 1.3(6) ?
C4 C5 C7 C12 . . . . 2.5(6) ?
C6 C5 C7 C12 . . . . 179.0(3) ?
C5 C7 C8 C9 . . . . 174.8(4) ?
C12 C7 C8 C9 . . . . -3.0(6) ?
C7 C8 C9 C10 . . . . -1.1(7) ?
C8 C9 C10 C11 . . . . 3.9(7) ?
C9 C10 C11 C12 . . . . -2.5(6) ?
C10 C11 C12 C2 . . . . -178.3(4) ?
C10 C11 C12 C7 . . . . -1.7(6) ?
C3 C2 C12 C11 . . . . 170.5(4) ?
C1 C2 C12 C11 . . . . -13.2(6) ?
C3 C2 C12 C7 . . . . -6.1(5) ?
C1 C2 C12 C7 . . . . 170.3(3) ?
C5 C7 C12 C11 . . . . -173.6(4) ?
C8 C7 C12 C11 . . . . 4.2(5) ?
C5 C7 C12 C2 . . . . 3.2(5) ?
C8 C7 C12 C2 . . . . -179.0(3) ?
O6 C13 C14 C15 . . . . 33.3(5) ?
O5 C13 C14 C15 . . . . -143.4(3) ?
O6 C13 C14 C24 . . . . -148.8(3) ?
O5 C13 C14 C24 . . . . 34.5(5) ?
C24 C14 C15 C16 . . . . -5.2(6) ?
C13 C14 C15 C16 . . . . 172.7(3) ?
C14 C15 C16 C17 . . . . -1.8(6) ?
C15 C16 C17 C19 . . . . 5.6(6) ?
C15 C16 C17 C18 . . . . -178.2(4) ?
C16 C17 C18 O8 . . . . 140.4(5) ?
C19 C17 C18 O8 . . . . -43.5(6) ?
C16 C17 C18 O7 . . . . -39.4(6) ?
C19 C17 C18 O7 . . . . 136.7(5) ?
C16 C17 C19 C24 . . . . -2.3(5) ?
C18 C17 C19 C24 . . . . -178.3(4) ?
C16 C17 C19 C20 . . . . 173.2(4) ?
C18 C17 C19 C20 . . . . -2.8(6) ?
C24 C19 C20 C21 . . . . 3.7(6) ?
C17 C19 C20 C21 . . . . -171.8(4) ?
C19 C20 C21 C22 . . . . 0.3(6) ?
C20 C21 C22 C23 . . . . -2.6(6) ?
C21 C22 C23 C24 . . . . 1.0(6) ?
C20 C19 C24 C23 . . . . -5.2(5) ?
C17 C19 C24 C23 . . . . 170.5(3) ?
C20 C19 C24 C14 . . . . 179.7(3) ?
C17 C19 C24 C14 . . . . -4.6(5) ?
C22 C23 C24 C19 . . . . 2.9(5) ?
C22 C23 C24 C14 . . . . 177.9(3) ?
C15 C14 C24 C19 . . . . 8.4(5) ?
C13 C14 C24 C19 . . . . -169.4(3) ?
C15 C14 C24 C23 . . . . -166.5(3) ?
C13 C14 C24 C23 . . . . 15.6(5) ?
N1 C26 C27 N2 . . . . 0.1(4) ?
N2 C28 C29 C30 . . . . 68.1(5) ?
N2 C28 C29 C34 . . . . -115.1(4) ?
C34 C29 C30 C31 . . . . -3.0(6) ?
C28 C29 C30 C31 . . . . 173.8(4) ?
C29 C30 C31 C32 . . . . -0.1(6) ?
C30 C31 C32 C33 . . . . 2.9(6) ?
C30 C31 C32 C35 . . . . -174.1(4) ?
C31 C32 C33 C34 . . . . -2.5(6) ?
C35 C32 C33 C34 . . . . 174.6(4) ?
C32 C33 C34 C29 . . . . -0.7(6) ?
C30 C29 C34 C33 . . . . 3.4(6) ?
C28 C29 C34 C33 . . . . -173.4(4) ?
C33 C32 C35 N3 . . . . -88.3(4) ?
C31 C32 C35 N3 . . . . 88.7(4) ?
N4 C37 C38 N3 . . . . -0.6(5) ?
N5 C40 C41 N6 . . . . 1.4(6) ?
N6 C42 C43 C44 . . . . -80.0(5) ?
N6 C42 C43 C48 . . . . 96.2(5) ?
C48 C43 C44 C45 . . . . 0.1(6) ?
C42 C43 C44 C45 . . . . 176.4(4) ?
C43 C44 C45 C46 . . . . 0.3(7) ?
C44 C45 C46 C47 . . . . -0.1(6) ?
C44 C45 C46 C49 . . . . -173.4(4) ?
C45 C46 C47 C48 . . . . -0.6(6) ?
C49 C46 C47 C48 . . . . 172.7(4) ?
C46 C47 C48 C43 . . . . 1.1(7) ?
C44 C43 C48 C47 . . . . -0.8(6) ?
C42 C43 C48 C47 . . . . -177.1(4) ?
C47 C46 C49 N7 . . . . 117.3(4) ?
C45 C46 C49 N7 . . . . -69.5(5) ?
N8 C51 C52 N7 . . . . -0.4(5) ?
N2 C25 N1 C26 . . . . -0.2(4) ?
N2 C25 N1 Zn1 . . . . 167.0(2) ?
C27 C26 N1 C25 . . . . 0.0(4) ?
C27 C26 N1 Zn1 . . . . -166.2(3) ?
N1 C25 N2 C27 . . . . 0.3(4) ?
N1 C25 N2 C28 . . . . -177.9(3) ?
C26 C27 N2 C25 . . . . -0.3(4) ?
C26 C27 N2 C28 . . . . 178.0(3) ?
C29 C28 N2 C25 . . . . -88.0(5) ?
C29 C28 N2 C27 . . . . 94.2(4) ?
N4 C36 N3 C38 . . . . 0.5(4) ?
N4 C36 N3 C35 . . . . -179.6(3) ?
C37 C38 N3 C36 . . . . 0.1(5) ?
C37 C38 N3 C35 . . . . -179.8(3) ?
C32 C35 N3 C36 . . . . -154.0(3) ?
C32 C35 N3 C38 . . . . 25.8(5) ?
N3 C36 N4 C37 . . . . -0.9(4) ?
N3 C36 N4 Zn1 . . . 1_665 -174.6(2) ?
C38 C37 N4 C36 . . . . 0.9(5) ?
C38 C37 N4 Zn1 . . . 1_665 174.2(3) ?
N6 C39 N5 C40 . . . . 0.0(5) ?
N6 C39 N5 Zn2 . . . . 176.0(3) ?
C41 C40 N5 C39 . . . . -0.9(5) ?
C41 C40 N5 Zn2 . . . . -176.9(3) ?
N5 C39 N6 C41 . . . . 0.9(5) ?
N5 C39 N6 C42 . . . . 179.4(4) ?
C40 C41 N6 C39 . . . . -1.4(6) ?
C40 C41 N6 C42 . . . . -179.9(4) ?
C43 C42 N6 C39 . . . . 133.6(5) ?
C43 C42 N6 C41 . . . . -48.2(7) ?
N8 C50 N7 C52 . . . . -0.4(4) ?
N8 C50 N7 C49 . . . . 173.3(3) ?
C51 C52 N7 C50 . . . . 0.5(5) ?
C51 C52 N7 C49 . . . . -173.1(4) ?
C46 C49 N7 C50 . . . . 112.5(4) ?
C46 C49 N7 C52 . . . . -74.9(6) ?
N7 C50 N8 C51 . . . . 0.1(4) ?
N7 C50 N8 Zn2 . . . 1_445 -165.0(2) ?
C52 C51 N8 C50 . . . . 0.2(5) ?
C52 C51 N8 Zn2 . . . 1_445 164.6(3) ?
O2 C1 O1 Zn2 . . . . 2.5(5) ?
C2 C1 O1 Zn2 . . . . -176.0(2) ?
O3 C6 O4 Zn1 . . . . -8.4(5) ?
C5 C6 O4 Zn1 . . . . 171.9(2) ?
O6 C13 O5 Zn1 . . . . 3.8(4) ?
C14 C13 O5 Zn1 . . . . -179.6(2) ?
O8 C18 O7 Zn2 . . . 1_554 4.1(5) ?
C17 C18 O7 Zn2 . . . 1_554 -176.0(3) ?
O7 C18 O8 Zn2 . . . 1_554 -4.1(5) ?
C17 C18 O8 Zn2 . . . 1_554 176.1(4) ?
C1 O1 Zn2 N8 . . . 1_665 67.2(3) ?
C1 O1 Zn2 N5 . . . . 172.7(3) ?
C1 O1 Zn2 O7 . . . 1_556 -45.5(4) ?
C1 O1 Zn2 O8 . . . 1_556 -94.1(3) ?
C39 N5 Zn2 O1 . . . . -10.9(4) ?
C40 N5 Zn2 O1 . . . . 164.2(4) ?
C39 N5 Zn2 N8 . . . 1_665 102.9(4) ?
C40 N5 Zn2 N8 . . . 1_665 -82.0(4) ?
C39 N5 Zn2 O7 . . . 1_556 -166.1(3) ?
C40 N5 Zn2 O7 . . . 1_556 9.0(4) ?
C39 N5 Zn2 O8 . . . 1_556 -111.5(4) ?
C40 N5 Zn2 O8 . . . 1_556 63.7(4) ?
C13 O5 Zn1 O4 . . . . 58.9(3) ?
C13 O5 Zn1 N4 . . . 1_445 -177.7(2) ?
C13 O5 Zn1 N1 . . . . -69.1(2) ?
C6 O4 Zn1 O5 . . . . 50.7(3) ?
C6 O4 Zn1 N4 . . . 1_445 -69.0(3) ?
C6 O4 Zn1 N1 . . . . -175.1(3) ?
C25 N1 Zn1 O5 . . . . 104.5(3) ?
C26 N1 Zn1 O5 . . . . -91.5(3) ?
C25 N1 Zn1 O4 . . . . -39.1(3) ?
C26 N1 Zn1 O4 . . . . 124.9(3) ?
C25 N1 Zn1 N4 . . . 1_445 -149.6(3) ?
C26 N1 Zn1 N4 . . . 1_445 14.4(3) ?
